data_7044718
loop_
_publ_author_name
'pappuru, sreenath'
'Chakraborty, Debashis'
'V, Ramkumar'

_publ_section_title
;
 Synthesis and Characterization of Benzotriazole or Benzoxazole Phenoxide
 Ligands Supported Nb and Ta Metal Complexes and their Application for the
 Synthesis of Hyperbranched Polyglycerols by Ring-Opening Polymerisation
 of Glycidol
;
_journal_name_full 'Dalton Transactions'
_journal_paper_doi 10.1039/C7DT02839C
_journal_year 2017
_chemical_formula_sum 'C52 H40 Cl8 N12 Nb4 O8'
_chemical_formula_weight 1616.20
_space_group_crystal_system tetragonal
_space_group_IT_number 126
_space_group_name_Hall '-P 4a 2bc'
_space_group_name_H-M_alt 'P 4/n n c'
_symmetry_space_group_name_Hall '-P 4a 2bc'
_symmetry_space_group_name_H-M 'P 4/n n c :2'
_atom_sites_solution_hydrogens geom
_audit_creation_method SHELXL-2014/7
_audit_update_record
;
2017-11-01 deposited with the CCDC.
2017-11-07 downloaded from the CCDC.
;
_cell_angle_alpha 90
_cell_angle_beta 90
_cell_angle_gamma 90
_cell_formula_units_Z 4
_cell_length_a 20.028(4)
_cell_length_b 20.028(4)
_cell_length_c 20.966(5)
_cell_measurement_reflns_used 880
_cell_measurement_temperature 296(2)
_cell_measurement_theta_max 16.18
_cell_measurement_theta_min 2.42
_cell_volume 8410(3)
_computing_cell_refinement 'Bruker SAINT'
_computing_data_collection 'Bruker APEX2'
_computing_data_reduction 'Bruker SAINT'
_computing_molecular_graphics 'Bruker SHELXTL'
_computing_publication_material 'Bruker SHELXTL'
_computing_structure_refinement 'SHELXL-2014/7 (Sheldrick, 2014)'
_computing_structure_solution 'SHELXS-97 (Sheldrick 2008)'
_diffrn_ambient_temperature 296(2)
_diffrn_measured_fraction_theta_full 0.997
_diffrn_measured_fraction_theta_max 0.997
_diffrn_measurement_device_type 'Bruker APEX-II CCD'
_diffrn_measurement_method '\f and \w scans'
_diffrn_radiation_type MoK\a
_diffrn_radiation_wavelength 0.71073
_diffrn_reflns_av_R_equivalents 0.1824
_diffrn_reflns_av_unetI/netI 0.0799
_diffrn_reflns_Laue_measured_fraction_full 0.997
_diffrn_reflns_Laue_measured_fraction_max 0.997
_diffrn_reflns_limit_h_max 19
_diffrn_reflns_limit_h_min -19
_diffrn_reflns_limit_k_max 19
_diffrn_reflns_limit_k_min -16
_diffrn_reflns_limit_l_max 20
_diffrn_reflns_limit_l_min -20
_diffrn_reflns_number 29020
_diffrn_reflns_point_group_measured_fraction_full 0.997
_diffrn_reflns_point_group_measured_fraction_max 0.997
_diffrn_reflns_theta_full 20.036
_diffrn_reflns_theta_max 20.036
_diffrn_reflns_theta_min 1.406
_exptl_absorpt_coefficient_mu 0.831
_exptl_absorpt_correction_T_max 0.922
_exptl_absorpt_correction_T_min 0.886
_exptl_absorpt_correction_type multi-scan
_exptl_crystal_colour red
_exptl_crystal_density_diffrn 1.276
_exptl_crystal_description rectangular
_exptl_crystal_F_000 3200
_exptl_crystal_size_max 0.150
_exptl_crystal_size_mid 0.120
_exptl_crystal_size_min 0.100
_refine_diff_density_max 0.671
_refine_diff_density_min -0.932
_refine_diff_density_rms 0.099
_refine_ls_extinction_method none
_refine_ls_goodness_of_fit_ref 1.020
_refine_ls_hydrogen_treatment constr
_refine_ls_matrix_type full
_refine_ls_number_parameters 191
_refine_ls_number_reflns 1985
_refine_ls_number_restraints 0
_refine_ls_restrained_S_all 1.020
_refine_ls_R_factor_all 0.1040
_refine_ls_R_factor_gt 0.0619
_refine_ls_shift/su_max 0.000
_refine_ls_shift/su_mean 0.000
_refine_ls_structure_factor_coef Fsqd
_refine_ls_weighting_details 'w=1/[\s^2^(Fo^2^)+(0.0859P)^2^] where P=(Fo^2^+2Fc^2^)/3'
_refine_ls_weighting_scheme calc
_refine_ls_wR_factor_gt 0.1395
_refine_ls_wR_factor_ref 0.1591
_reflns_Friedel_coverage 0.000
_reflns_number_gt 1353
_reflns_number_total 1985
_reflns_threshold_expression 'I > 2\s(I)'
_cod_data_source_file c7dt02839c2.cif
_cod_data_source_block tri-nb-sq
_cod_original_cell_volume 8410(4)
_cod_database_code 7044718
_shelx_shelxl_version_number 2014/7
_shelx_space_group_comment
;
The symmetry employed for this shelxl refinement is uniquely defined
by the following loop, which should always be used as a source of
symmetry information in preference to the above space-group names.
They are only intended as comments.
;
_shelx_estimated_absorpt_t_min 0.886
_shelx_estimated_absorpt_t_max 0.922

loop_
_space_group_symop_operation_xyz
'x, y, z'
'-x+1/2, -y+1/2, z'
'-y+1/2, x, z'
'y, -x+1/2, z'
'-x+1/2, y, -z+1/2'
'x, -y+1/2, -z+1/2'
'y, x, -z+1/2'
'-y+1/2, -x+1/2, -z+1/2'
'-x, -y, -z'
'x-1/2, y-1/2, -z'
'y-1/2, -x, -z'
'-y, x-1/2, -z'
'x-1/2, -y, z-1/2'
'-x, y-1/2, z-1/2'
'-y, -x, z-1/2'
'y-1/2, x-1/2, z-1/2'

loop_
_atom_site_label
_atom_site_type_symbol
_atom_site_fract_x
_atom_site_fract_y
_atom_site_fract_z
_atom_site_U_iso_or_equiv
_atom_site_adp_type
_atom_site_occupancy
_atom_site_site_symmetry_order
_atom_site_calc_flag
_atom_site_refinement_flags_posn
_atom_site_refinement_flags_adp
C1 C 0.5428(7) 0.0690(6) 0.3742(5) 0.087(4) Uani 1 1 d . .
H1 H 0.5850 0.0730 0.3561 0.104 Uiso 1 1 calc R U
C2 C 0.4906(8) 0.0497(7) 0.3398(6) 0.095(5) Uani 1 1 d . .
H2 H 0.4968 0.0401 0.2968 0.114 Uiso 1 1 calc R U
C3 C 0.4270(9) 0.0433(7) 0.3659(7) 0.097(5) Uani 1 1 d . .
H3 H 0.3920 0.0312 0.3391 0.117 Uiso 1 1 calc R U
C4 C 0.4140(6) 0.0536(6) 0.4272(6) 0.072(4) Uani 1 1 d . .
H4 H 0.3717 0.0477 0.4447 0.087 Uiso 1 1 calc R U
C5 C 0.4698(6) 0.0743(5) 0.4641(5) 0.054(3) Uani 1 1 d . .
C6 C 0.5319(7) 0.0833(6) 0.4393(5) 0.056(3) Uani 1 1 d . .
C7 C 0.5566(6) 0.1245(5) 0.6003(5) 0.049(3) Uani 1 1 d . .
C8 C 0.5101(6) 0.1348(5) 0.6466(5) 0.062(3) Uani 1 1 d . .
H8 H 0.4650 0.1321 0.6365 0.075 Uiso 1 1 calc R U
C9 C 0.5293(8) 0.1495(6) 0.7093(5) 0.071(4) Uani 1 1 d . .
C10 C 0.5942(9) 0.1555(7) 0.7210(5) 0.084(4) Uani 1 1 d . .
H10 H 0.6072 0.1689 0.7616 0.101 Uiso 1 1 calc R U
C11 C 0.6426(6) 0.1433(6) 0.6775(5) 0.069(3) Uani 1 1 d . .
H11 H 0.6874 0.1457 0.6889 0.083 Uiso 1 1 calc R U
C12 C 0.6238(7) 0.1267(5) 0.6143(5) 0.057(3) Uani 1 1 d . .
C13 C 0.4755(6) 0.1620(7) 0.7604(5) 0.104(5) Uani 1 1 d . .
H13A H 0.4653 0.1208 0.7817 0.156 Uiso 1 1 calc R U
H13B H 0.4359 0.1791 0.7405 0.156 Uiso 1 1 calc R U
H13C H 0.4918 0.1939 0.7909 0.156 Uiso 1 1 calc R U
Cl1 Cl 0.70336(17) 0.02235(16) 0.44866(15) 0.0845(11) Uani 1 1 d . .
Cl2 Cl 0.67442(16) 0.17406(16) 0.38009(12) 0.0734(10) Uani 1 1 d . .
N1 N 0.4720(5) 0.0893(5) 0.5272(4) 0.064(3) Uani 1 1 d . .
N2 N 0.5342(5) 0.1066(4) 0.5367(4) 0.053(2) Uani 1 1 d . .
N3 N 0.5748(4) 0.1052(4) 0.4852(4) 0.056(2) Uani 1 1 d . .
Nb1 Nb 0.69021(5) 0.13172(5) 0.48390(4) 0.0496(5) Uani 1 1 d . .
O1 O 0.6720(4) 0.1134(3) 0.5708(3) 0.057(2) Uani 1 1 d . .
O2 O 0.7751(3) 0.1521(3) 0.4916(2) 0.0515(19) Uani 1 1 d . .

loop_
_atom_site_aniso_label
_atom_site_aniso_U_11
_atom_site_aniso_U_22
_atom_site_aniso_U_33
_atom_site_aniso_U_23
_atom_site_aniso_U_13
_atom_site_aniso_U_12
C1 0.108(12) 0.123(12) 0.030(7) -0.022(7) -0.016(7) -0.021(9)
C2 0.103(13) 0.126(13) 0.055(8) -0.016(8) -0.029(9) -0.037(10)
C3 0.116(15) 0.104(12) 0.072(11) -0.001(8) -0.038(9) -0.051(10)
C4 0.052(9) 0.092(10) 0.072(9) 0.010(7) -0.025(7) -0.017(7)
C5 0.065(10) 0.061(8) 0.036(7) 0.007(5) -0.008(7) -0.018(7)
C6 0.060(9) 0.066(9) 0.043(8) -0.013(6) -0.013(7) 0.001(7)
C7 0.052(9) 0.058(8) 0.036(7) 0.007(5) -0.010(7) -0.008(6)
C8 0.076(10) 0.053(8) 0.058(8) 0.009(6) 0.012(7) -0.016(7)
C9 0.085(12) 0.087(10) 0.039(8) 0.009(6) 0.006(7) 0.008(9)
C10 0.101(13) 0.128(13) 0.023(7) 0.011(6) 0.009(8) 0.000(10)
C11 0.061(9) 0.103(11) 0.044(8) 0.006(6) -0.008(7) -0.011(7)
C12 0.078(11) 0.076(9) 0.018(7) 0.011(5) 0.000(7) -0.004(7)
C13 0.106(12) 0.162(15) 0.043(7) -0.018(8) 0.020(7) -0.026(10)
Cl1 0.103(3) 0.068(2) 0.083(2) -0.0116(17) 0.0178(18) -0.003(2)
Cl2 0.097(3) 0.089(3) 0.0334(14) -0.0014(14) -0.0062(15) -0.0035(19)
N1 0.057(8) 0.086(8) 0.048(7) 0.004(5) -0.007(5) -0.007(6)
N2 0.063(8) 0.060(7) 0.036(6) 0.005(4) -0.004(6) -0.010(5)
N3 0.061(7) 0.069(6) 0.039(5) 0.003(5) 0.001(6) -0.002(5)
Nb1 0.0604(8) 0.0588(8) 0.0296(6) -0.0008(5) -0.0038(5) -0.0024(5)
O1 0.068(6) 0.080(6) 0.024(4) 0.016(3) -0.007(4) -0.006(4)
O2 0.064(5) 0.063(5) 0.027(3) 0.006(3) 0.001(3) 0.013(4)

loop_
_atom_type_symbol
_atom_type_description
_atom_type_scat_dispersion_real
_atom_type_scat_dispersion_imag
_atom_type_scat_source
C C 0.0033 0.0016 'International Tables Vol C Tables 4.2.6.8 and 6.1.1.4'
H H 0.0000 0.0000 'International Tables Vol C Tables 4.2.6.8 and 6.1.1.4'
N N 0.0061 0.0033 'International Tables Vol C Tables 4.2.6.8 and 6.1.1.4'
O O 0.0106 0.0060 'International Tables Vol C Tables 4.2.6.8 and 6.1.1.4'
Cl Cl 0.1484 0.1585 'International Tables Vol C Tables 4.2.6.8 and 6.1.1.4'
Nb Nb -2.0727 0.6215 'International Tables Vol C Tables 4.2.6.8 and 6.1.1.4'

loop_
_geom_angle_atom_site_label_1
_geom_angle_atom_site_label_2
_geom_angle_atom_site_label_3
_geom_angle
_geom_angle_site_symmetry_1
_geom_angle_site_symmetry_3
C2 C1 C6 117.6(13) . .
C2 C1 H1 121.2 . .
C6 C1 H1 121.2 . .
C1 C2 C3 122.3(13) . .
C1 C2 H2 118.8 . .
C3 C2 H2 118.8 . .
C4 C3 C2 122.9(12) . .
C4 C3 H3 118.5 . .
C2 C3 H3 118.5 . .
C3 C4 C5 114.8(12) . .
C3 C4 H4 122.6 . .
C5 C4 H4 122.6 . .
N1 C5 C6 108.2(9) . .
N1 C5 C4 128.5(13) . .
C6 C5 C4 123.4(11) . .
C5 C6 N3 110.4(9) . .
C5 C6 C1 118.9(11) . .
N3 C6 C1 130.6(13) . .
C8 C7 C12 120.7(10) . .
C8 C7 N2 118.8(11) . .
C12 C7 N2 120.3(10) . .
C7 C8 C9 121.0(11) . .
C7 C8 H8 119.5 . .
C9 C8 H8 119.5 . .
C10 C9 C8 117.4(11) . .
C10 C9 C13 122.8(11) . .
C8 C9 C13 119.7(13) . .
C9 C10 C11 124.1(11) . .
C9 C10 H10 118.0 . .
C11 C10 H10 118.0 . .
C10 C11 C12 118.8(12) . .
C10 C11 H11 120.6 . .
C12 C11 H11 120.6 . .
O1 C12 C7 123.1(9) . .
O1 C12 C11 119.1(11) . .
C7 C12 C11 117.8(10) . .
C9 C13 H13A 109.5 . .
C9 C13 H13B 109.5 . .
H13A C13 H13B 109.5 . .
C9 C13 H13C 109.5 . .
H13A C13 H13C 109.5 . .
H13B C13 H13C 109.5 . .
N2 N1 C5 103.9(8) . .
N1 N2 N3 116.4(8) . .
N1 N2 C7 120.0(10) . .
N3 N2 C7 123.6(10) . .
N2 N3 C6 101.0(8) . .
N2 N3 Nb1 126.2(7) . .
C6 N3 Nb1 132.7(8) . .
O2 Nb1 O1 98.2(3) . .
O2 Nb1 O2 97.1(4) . 11_666
O1 Nb1 O2 82.3(3) . 11_666
O2 Nb1 Cl1 98.0(2) . .
O1 Nb1 Cl1 98.3(2) . .
O2 Nb1 Cl1 164.7(2) 11_666 .
O2 Nb1 Cl2 97.54(19) . .
O1 Nb1 Cl2 158.7(2) . .
O2 Nb1 Cl2 81.71(17) 11_666 .
Cl1 Nb1 Cl2 93.48(11) . .
O2 Nb1 N3 174.0(3) . .
O1 Nb1 N3 76.0(3) . .
O2 Nb1 N3 80.8(3) 11_666 .
Cl1 Nb1 N3 84.5(2) . .
Cl2 Nb1 N3 87.7(2) . .
C12 O1 Nb1 138.4(6) . .
Nb1 O2 Nb1 167.6(4) . 12_656

loop_
_geom_bond_atom_site_label_1
_geom_bond_atom_site_label_2
_geom_bond_distance
_geom_bond_site_symmetry_2
C1 C2 1.327(16) .
C1 C6 1.411(14) .
C1 H1 0.9300 .
C2 C3 1.393(17) .
C2 H2 0.9300 .
C3 C4 1.329(15) .
C3 H3 0.9300 .
C4 C5 1.420(14) .
C4 H4 0.9300 .
C5 N1 1.357(12) .
C5 C6 1.361(13) .
C6 N3 1.364(11) .
C7 C8 1.361(13) .
C7 C12 1.378(14) .
C7 N2 1.452(12) .
C8 C9 1.400(14) .
C8 H8 0.9300 .
C9 C10 1.329(16) .
C9 C13 1.539(15) .
C10 C11 1.354(15) .
C10 H10 0.9300 .
C11 C12 1.416(14) .
C11 H11 0.9300 .
C12 O1 1.355(12) .
C13 H13A 0.9600 .
C13 H13B 0.9600 .
C13 H13C 0.9600 .
Cl1 Nb1 2.327(3) .
Cl2 Nb1 2.357(3) .
N1 N2 1.308(11) .
N2 N3 1.352(10) .
N3 Nb1 2.371(9) .
Nb1 O2 1.756(6) .
Nb1 O1 1.894(6) .
Nb1 O2 2.081(6) 11_666
O2 Nb1 2.081(6) 12_656

loop_
_geom_torsion_atom_site_label_1
_geom_torsion_atom_site_label_2
_geom_torsion_atom_site_label_3
_geom_torsion_atom_site_label_4
_geom_torsion
_geom_torsion_site_symmetry_1
_geom_torsion_site_symmetry_4
C6 C1 C2 C3 0(2) . .
C1 C2 C3 C4 -2(2) . .
C2 C3 C4 C5 2(2) . .
C3 C4 C5 N1 179.2(11) . .
C3 C4 C5 C6 0.1(17) . .
N1 C5 C6 N3 -1.1(13) . .
C4 C5 C6 N3 178.1(10) . .
N1 C5 C6 C1 178.3(10) . .
C4 C5 C6 C1 -2.5(18) . .
C2 C1 C6 C5 2.4(18) . .
C2 C1 C6 N3 -178.3(12) . .
C12 C7 C8 C9 1.5(16) . .
N2 C7 C8 C9 177.4(9) . .
C7 C8 C9 C10 2.6(18) . .
C7 C8 C9 C13 179.1(11) . .
C8 C9 C10 C11 -5(2) . .
C13 C9 C10 C11 178.3(12) . .
C9 C10 C11 C12 4(2) . .
C8 C7 C12 O1 176.5(9) . .
N2 C7 C12 O1 0.6(16) . .
C8 C7 C12 C11 -3.0(16) . .
N2 C7 C12 C11 -178.8(9) . .
C10 C11 C12 O1 -179.0(11) . .
C10 C11 C12 C7 0.5(17) . .
C6 C5 N1 N2 0.3(12) . .
C4 C5 N1 N2 -178.8(11) . .
C5 N1 N2 N3 0.6(12) . .
C5 N1 N2 C7 -178.2(8) . .
C8 C7 N2 N1 -11.9(14) . .
C12 C7 N2 N1 164.1(10) . .
C8 C7 N2 N3 169.4(9) . .
C12 C7 N2 N3 -14.6(14) . .
N1 N2 N3 C6 -1.2(11) . .
C7 N2 N3 C6 177.5(9) . .
N1 N2 N3 Nb1 -179.2(6) . .
C7 N2 N3 Nb1 -0.5(12) . .
C5 C6 N3 N2 1.3(11) . .
C1 C6 N3 N2 -178.0(12) . .
C5 C6 N3 Nb1 179.2(7) . .
C1 C6 N3 Nb1 -0.1(18) . .
C7 C12 O1 Nb1 41.4(16) . .
C11 C12 O1 Nb1 -139.2(9) . .
O2 Nb1 O1 C12 136.2(10) . .
O2 Nb1 O1 C12 40.1(10) 11_666 .
Cl1 Nb1 O1 C12 -124.4(10) . .
Cl2 Nb1 O1 C12 -1.4(14) . .
N3 Nb1 O1 C12 -42.3(10) . .
O1 Nb1 O2 Nb1 -51.3(16) . 12_656
O2 Nb1 O2 Nb1 31.9(15) 11_666 12_656
Cl1 Nb1 O2 Nb1 -151.0(15) . 12_656
Cl2 Nb1 O2 Nb1 114.4(16) . 12_656
